data_1560878
loop_
_publ_author_name
'Cramer, Alisha J.'
'Cole, Jacqueline M.'

_publ_section_title
;
 Host-guest prospects of neodymium and gadolinium ultraphosphate
 frameworks for nuclear waste storage: Multi-temperature topological
 analysis of nanoporous cages in RP5O14
;
_journal_name_full 'Journal of Solid State Chemistry'
_journal_page_first 250
_journal_page_last 257
_journal_paper_doi 10.1016/j.jssc.2018.07.020
_journal_volume 266
_journal_year 2018
_chemical_formula_sum 'Gd O14 P5'
_chemical_formula_weight 536.10
_space_group_IT_number 14
_space_group_name_Hall '-P 2ybc'
_space_group_name_H-M_alt 'P 1 21/c 1'
_symmetry_cell_setting monoclinic
_symmetry_space_group_name_H-M 'P 1 21/c 1'
_atom_sites_solution_hydrogens none
_atom_sites_solution_primary direct
_atom_sites_solution_secondary difmap
_audit_creation_method SHELXL-97
_cell_angle_alpha 90.00
_cell_angle_beta 90.11(3)
_cell_angle_gamma 90.00
_cell_formula_units_Z 4
_cell_length_a 8.7160(17)
_cell_length_b 8.9160(18)
_cell_length_c 12.944(3)
_cell_measurement_reflns_used 512
_cell_measurement_temperature 350(2)
_cell_measurement_theta_max 28.28
_cell_measurement_theta_min 2.0
_cell_volume 1005.9(4)
_computing_cell_refinement
;
Rigaku CrystalClear-SM Expert 2.0
;
_computing_data_collection 'Rigaku CrystalClear-SM Expert 2.0'
_computing_data_reduction
;
Rigaku CrystalClear-SM Expert 2.0
;
_computing_molecular_graphics
;
SHELXTL-PLUS (Sheldrick, 1995)
;
_computing_publication_material 'SHELXL-97 (Sheldrick, 1997)'
_computing_structure_refinement 'SHELXL-97 (Sheldrick, 1997)'
_computing_structure_solution 'SHELXS-97 (Sheldrick, 1990)'
_diffrn_ambient_temperature 350(2)
_diffrn_measured_fraction_theta_full 0.800
_diffrn_measured_fraction_theta_max 0.800
_diffrn_measurement_device_type 'Rigaku Saturn 724+ CCD'
_diffrn_measurement_method '\w scans'
_diffrn_radiation_monochromator graphite
_diffrn_radiation_source 'fine-focus sealed tube'
_diffrn_radiation_type MoK\a
_diffrn_radiation_wavelength 0.71073
_diffrn_reflns_av_R_equivalents 0.0399
_diffrn_reflns_av_sigmaI/netI 0.0274
_diffrn_reflns_limit_h_max 7
_diffrn_reflns_limit_h_min -11
_diffrn_reflns_limit_k_max 12
_diffrn_reflns_limit_k_min -6
_diffrn_reflns_limit_l_max 17
_diffrn_reflns_limit_l_min -17
_diffrn_reflns_number 4042
_diffrn_reflns_theta_full 30.75
_diffrn_reflns_theta_max 30.75
_diffrn_reflns_theta_min 1.57
_diffrn_standards_decay_% 0
_diffrn_standards_interval_count 0
_diffrn_standards_interval_time 0
_diffrn_standards_number 0
_exptl_absorpt_coefficient_mu 7.478
_exptl_absorpt_correction_T_max 0.105
_exptl_absorpt_correction_T_min 0.069
_exptl_absorpt_correction_type empirical
_exptl_absorpt_process_details
;
T. Higashi, ABSCOR, empirical absorption correction
;
_exptl_crystal_colour colourless
_exptl_crystal_density_diffrn 3.540
_exptl_crystal_density_method 'not measured'
_exptl_crystal_description block
_exptl_crystal_F_000 1004
_exptl_crystal_size_max 0.4
_exptl_crystal_size_mid 0.4
_exptl_crystal_size_min 0.3
_refine_diff_density_max 1.746
_refine_diff_density_min -1.543
_refine_diff_density_rms 0.295
_refine_ls_extinction_coef 0.0162(9)
_refine_ls_extinction_expression Fc^*^=kFc[1+0.001xFc^2^\l^3^/sin(2\q)]^-1/4^
_refine_ls_extinction_method SHELXL
_refine_ls_goodness_of_fit_ref 1.132
_refine_ls_hydrogen_treatment none
_refine_ls_matrix_type full
_refine_ls_number_parameters 183
_refine_ls_number_reflns 2516
_refine_ls_number_restraints 0
_refine_ls_restrained_S_all 1.132
_refine_ls_R_factor_all 0.0370
_refine_ls_R_factor_gt 0.0367
_refine_ls_shift/su_max 0.001
_refine_ls_shift/su_mean 0.000
_refine_ls_structure_factor_coef Fsqd
_refine_ls_weighting_details 'calc w=1/[\s^2^(Fo^2^)+(0.0643P)^2^+3.3305P] where P=(Fo^2^+2Fc^2^)/3'
_refine_ls_weighting_scheme calc
_refine_ls_wR_factor_gt 0.0998
_refine_ls_wR_factor_ref 0.1000
_reflns_number_gt 2494
_reflns_number_total 2516
_reflns_threshold_expression >2sigma(I)
_cod_data_source_file 2gd350i2-2a.cif
_cod_data_source_block 2gd350i2-2a
_cod_original_cell_volume 1005.9(3)
_cod_original_sg_symbol_H-M P2(1)/c
_cod_database_code 1560878

loop_
_symmetry_equiv_pos_as_xyz
'x, y, z'
'-x, y+1/2, -z+1/2'
'-x, -y, -z'
'x, -y-1/2, z-1/2'

loop_
_atom_site_label
_atom_site_type_symbol
_atom_site_fract_x
_atom_site_fract_y
_atom_site_fract_z
_atom_site_U_iso_or_equiv
_atom_site_adp_type
_atom_site_occupancy
_atom_site_symmetry_multiplicity
_atom_site_calc_flag
_atom_site_refinement_flags
_atom_site_disorder_assembly
_atom_site_disorder_group
Gd1 Gd 0.27718(2) 0.19019(2) 0.998939(18) 0.00823(13) Uani 1 1 d . . .
P1 P 0.24376(14) -0.45293(13) 0.83484(9) 0.0087(2) Uani 1 1 d . . .
P2 P 0.22887(16) -0.44926(13) 1.16434(9) 0.0082(2) Uani 1 1 d . . .
P3 P 0.31506(14) -0.24498(12) 1.00003(9) 0.0086(2) Uani 1 1 d . . .
P4 P 0.00521(16) 0.00244(14) 1.17224(9) 0.0084(2) Uani 1 1 d . . .
P5 P 0.50634(16) 0.00442(15) 1.20235(9) 0.0094(2) Uani 1 1 d . . .
O1 O 0.1299(5) -0.4193(4) 0.7447(3) 0.0152(7) Uani 1 1 d . . .
O2 O 0.2206(6) -0.3092(4) 0.9019(3) 0.0143(8) Uani 1 1 d . . .
O3 O 0.2081(6) -0.3131(4) 1.0896(3) 0.0146(8) Uani 1 1 d . . .
O4 O 0.2898(5) -0.0815(5) 1.0005(3) 0.0190(8) Uani 1 1 d . . .
O5 O 0.5305(4) 0.3128(3) 0.9955(3) 0.0147(7) Uani 1 1 d . . .
O6 O 0.0800(4) 0.1227(4) 1.1139(3) 0.0151(7) Uani 1 1 d . . .
O7 O 0.3750(5) -0.4039(4) 1.2264(3) 0.0175(8) Uani 1 1 d . . .
O8 O 0.0948(5) -0.4174(4) 1.2396(3) 0.0162(7) Uani 1 1 d . . .
O9 O 0.4145(5) 0.1180(5) 1.1480(3) 0.0174(8) Uani 1 1 d . . .
O10 O 0.2309(5) 0.4037(4) 1.1150(3) 0.0195(8) Uani 1 1 d . . .
O11 O 0.4120(5) 0.1163(5) 0.8511(3) 0.0179(8) Uani 1 1 d . . .
O12 O 0.2227(5) 0.4056(4) 0.8890(3) 0.0186(8) Uani 1 1 d . . .
O13 O 0.4054(5) -0.4248(5) 0.7890(3) 0.0176(8) Uani 1 1 d . . .
O14 O 0.0820(5) 0.1161(4) 0.8791(3) 0.0177(7) Uani 1 1 d . . .

loop_
_atom_site_aniso_label
_atom_site_aniso_U_11
_atom_site_aniso_U_22
_atom_site_aniso_U_33
_atom_site_aniso_U_23
_atom_site_aniso_U_13
_atom_site_aniso_U_12
Gd1 0.00790(19) 0.00761(16) 0.00918(16) 0.00009(6) 0.00031(11) -0.00010(6)
P1 0.0069(6) 0.0092(5) 0.0099(5) -0.0001(4) -0.0006(4) 0.0005(4)
P2 0.0069(5) 0.0083(5) 0.0093(5) -0.0002(4) 0.0007(4) -0.0002(4)
P3 0.0086(5) 0.0069(5) 0.0104(5) 0.0007(4) 0.0004(4) -0.0005(4)
P4 0.0067(5) 0.0098(5) 0.0086(5) 0.0006(4) 0.0010(4) -0.0002(4)
P5 0.0077(5) 0.0111(5) 0.0094(5) -0.0002(4) 0.0010(4) -0.0004(4)
O1 0.0169(19) 0.0114(15) 0.0172(17) 0.0036(13) -0.0082(14) -0.0045(13)
O2 0.015(2) 0.0153(18) 0.0130(17) -0.0041(11) -0.0009(15) 0.0042(12)
O3 0.013(2) 0.0174(18) 0.0129(18) 0.0033(11) 0.0014(15) 0.0030(13)
O4 0.025(2) 0.0056(15) 0.026(2) -0.0010(13) 0.0020(19) 0.0035(13)
O5 0.0058(17) 0.0164(17) 0.0220(19) 0.0024(13) -0.0009(16) -0.0008(10)
O6 0.0121(17) 0.0173(17) 0.0161(16) 0.0053(13) 0.0070(13) -0.0012(14)
O7 0.0128(18) 0.0130(16) 0.0268(19) 0.0036(14) -0.0083(15) -0.0013(13)
O8 0.0158(19) 0.0137(16) 0.0191(17) 0.0022(13) 0.0090(14) 0.0008(13)
O9 0.0150(19) 0.0198(18) 0.0175(17) 0.0050(14) -0.0058(14) 0.0029(14)
O10 0.021(2) 0.0137(16) 0.0241(19) -0.0080(15) 0.0009(16) 0.0016(15)
O11 0.020(2) 0.0193(18) 0.0144(17) -0.0056(13) 0.0039(14) 0.0022(15)
O12 0.022(2) 0.0126(16) 0.0208(18) 0.0054(14) -0.0029(15) 0.0019(15)
O13 0.0118(19) 0.0183(17) 0.0228(19) -0.0075(14) 0.0059(14) -0.0027(14)
O14 0.0162(19) 0.0172(17) 0.0197(18) -0.0036(14) -0.0038(14) -0.0018(14)

loop_
_atom_type_symbol
_atom_type_description
_atom_type_scat_dispersion_real
_atom_type_scat_dispersion_imag
_atom_type_scat_source
O O 0.0106 0.0060 'International Tables Vol C Tables 4.2.6.8 and 6.1.1.4'
P P 0.1023 0.0942 'International Tables Vol C Tables 4.2.6.8 and 6.1.1.4'
Gd Gd -0.1653 3.9035 'International Tables Vol C Tables 4.2.6.8 and 6.1.1.4'

loop_
_geom_angle_atom_site_label_1
_geom_angle_atom_site_label_2
_geom_angle_atom_site_label_3
_geom_angle
_geom_angle_site_symmetry_1
_geom_angle_site_symmetry_3
O11 Gd1 O6 144.38(15) . .
O11 Gd1 O9 109.70(14) . .
O6 Gd1 O9 77.47(14) . .
O11 Gd1 O14 75.52(15) . .
O6 Gd1 O14 79.65(13) . .
O9 Gd1 O14 144.51(15) . .
O11 Gd1 O4 72.72(14) . .
O6 Gd1 O4 76.87(13) . .
O9 Gd1 O4 72.40(14) . .
O14 Gd1 O4 76.23(14) . .
O11 Gd1 O12 80.90(14) . .
O6 Gd1 O12 115.41(14) . .
O9 Gd1 O12 142.28(15) . .
O14 Gd1 O12 72.63(14) . .
O4 Gd1 O12 143.23(14) . .
O11 Gd1 O10 143.14(15) . .
O6 Gd1 O10 71.98(14) . .
O9 Gd1 O10 78.18(15) . .
O14 Gd1 O10 119.49(15) . .
O4 Gd1 O10 140.89(14) . .
O12 Gd1 O10 73.41(15) . .
O11 Gd1 O5 70.07(15) . .
O6 Gd1 O5 141.26(15) . .
O9 Gd1 O5 71.48(14) . .
O14 Gd1 O5 138.30(15) . .
O4 Gd1 O5 113.75(12) . .
O12 Gd1 O5 79.24(14) . .
O10 Gd1 O5 79.37(14) . .
O12 P1 O13 116.1(3) 1_545 .
O12 P1 O1 116.5(2) 1_545 .
O13 P1 O1 105.1(2) . .
O12 P1 O2 115.3(2) 1_545 .
O13 P1 O2 101.4(2) . .
O1 P1 O2 100.1(2) . .
O10 P2 O8 116.8(2) 1_545 .
O10 P2 O7 116.7(3) 1_545 .
O8 P2 O7 104.2(2) . .
O10 P2 O3 115.3(2) 1_545 .
O8 P2 O3 99.2(2) . .
O7 P2 O3 102.2(2) . .
O4 P3 O5 122.7(2) . 3_657
O4 P3 O3 106.5(2) . .
O5 P3 O3 110.3(2) 3_657 .
O4 P3 O2 106.1(2) . .
O5 P3 O2 110.4(2) 3_657 .
O3 P3 O2 97.9(2) . .
O14 P4 O6 121.8(2) 3_557 .
O14 P4 O8 111.3(2) 3_557 2_557
O6 P4 O8 106.4(2) . 2_557
O14 P4 O1 106.3(2) 3_557 4_556
O6 P4 O1 109.6(2) . 4_556
O8 P4 O1 99.1(2) 2_557 4_556
O11 P5 O9 123.0(2) 3_657 .
O11 P5 O13 105.9(2) 3_657 4_556
O9 P5 O13 110.1(2) . 4_556
O11 P5 O7 109.4(2) 3_657 2_657
O9 P5 O7 105.9(2) . 2_657
O13 P5 O7 100.2(2) 4_556 2_657
P1 O1 P4 140.6(3) . 4
P1 O2 P3 131.4(3) . .
P2 O3 P3 132.3(3) . .
P3 O4 Gd1 174.0(3) . .
P3 O5 Gd1 129.37(18) 3_657 .
P4 O6 Gd1 147.0(2) . .
P2 O7 P5 133.5(3) . 2_647
P2 O8 P4 140.9(3) . 2_547
P5 O9 Gd1 148.8(3) . .
P2 O10 Gd1 165.0(3) 1_565 .
P5 O11 Gd1 146.9(3) 3_657 .
P1 O12 Gd1 160.1(3) 1_565 .
P1 O13 P5 134.5(3) . 4
P4 O14 Gd1 149.7(3) 3_557 .

loop_
_geom_bond_atom_site_label_1
_geom_bond_atom_site_label_2
_geom_bond_distance
_geom_bond_site_symmetry_2
Gd1 O11 2.342(4) .
Gd1 O6 2.354(4) .
Gd1 O9 2.357(4) .
Gd1 O14 2.393(4) .
Gd1 O4 2.425(4) .
Gd1 O12 2.436(4) .
Gd1 O10 2.459(4) .
Gd1 O5 2.464(4) .
P1 O12 1.455(4) 1_545
P1 O13 1.550(4) .
P1 O1 1.560(4) .
P1 O2 1.561(4) .
P2 O10 1.458(4) 1_545
P2 O8 1.550(4) .
P2 O7 1.558(4) .
P2 O3 1.563(4) .
P3 O4 1.474(4) .
P3 O5 1.477(4) 3_657
P3 O3 1.608(5) .
P3 O2 1.617(5) .
P4 O14 1.461(4) 3_557
P4 O6 1.465(4) .
P4 O8 1.605(4) 2_557
P4 O1 1.614(4) 4_556
P5 O11 1.465(4) 3_657
P5 O9 1.470(4) .
P5 O13 1.594(4) 4_556
P5 O7 1.607(4) 2_657
O1 P4 1.614(4) 4
O5 P3 1.477(4) 3_657
O7 P5 1.607(4) 2_647
O8 P4 1.605(4) 2_547
O10 P2 1.458(4) 1_565
O11 P5 1.465(4) 3_657
O12 P1 1.455(4) 1_565
O13 P5 1.594(4) 4
O14 P4 1.461(4) 3_557

_cod_database_fobs_code 1560878
